data_7244211
loop_
_publ_author_name
'Shircliff, Anthony D.'
'Allbritton, Elisabeth M. A.'
'Davilla, Dustin J.'
'Gorbet, Michael-Joseph'
'Jones, Donald G.'
'Tresp, David S.'
'Allen, Michael B.'
'Shrestha, Alina'
'Burgess, Gwendolyn E.'
'Eze, John I.'
'Fernandez, Andrea T.'
'Ramirez, Daniel'
'Shoff, Kody J.'
'Crispin, Garet G.'
'Crone, Sarah B.'
'Flinn, Michael'
'Tran, Tien'
'Bryce, Darby S.'
'Bond, Abbagale L.'
'Shockey, Dylan W.'
'Oliver, Allen G.'
'Krause, Jeanette A.'
'Prior, Timothy J.'
'Hubin, Timothy J.'

_publ_section_title
;
 Expanding and quantifying the crystal chemistry of the flexible ligand
 15aneN5
;
_journal_issue 6
_journal_name_full CrystEngComm
_journal_page_first 1218
_journal_page_last 1236
_journal_paper_doi 10.1039/D1CE01534F
_journal_volume 24
_journal_year 2022
_chemical_formula_moiety 'C10 H21 Cl N5 Ru, F6 P'
_chemical_formula_sum 'C10 H21 Cl F6 N5 P Ru'
_chemical_formula_weight 492.81
_space_group_crystal_system triclinic
_space_group_IT_number 2
_space_group_name_Hall '-P 1'
_space_group_name_H-M_alt 'P -1'
_atom_sites_solution_hydrogens geom
_atom_sites_solution_primary dual
_audit_creation_date 2021-07-22
_audit_creation_method
;
Olex2 1.3
(compiled 2020.11.12 svn.r5f609507 for OlexSys, GUI svn.r6272)
;
_audit_update_record
;
2021-08-04 deposited with the CCDC.	2022-01-04 downloaded from the CCDC.
;
_cell_angle_alpha 75.896(2)
_cell_angle_beta 88.525(2)
_cell_angle_gamma 85.227(2)
_cell_formula_units_Z 2
_cell_length_a 7.7456(7)
_cell_length_b 10.3834(9)
_cell_length_c 11.0010(10)
_cell_measurement_reflns_used 8664
_cell_measurement_temperature 150.0
_cell_measurement_theta_max 31.149
_cell_measurement_theta_min 2.8775
_cell_volume 855.10(13)
_computing_cell_refinement 'Bruker SAINT v8.37A'
_computing_data_collection 'Bruker APEX3 v2016.1.0'
_computing_data_reduction 'Bruker SAINT v8.37A'
_computing_molecular_graphics 'Olex2 1.3 (Dolomanov et al., 2009)'
_computing_publication_material 'Olex2 1.3 (Dolomanov et al., 2009)'
_computing_structure_refinement 'SHELXL 2018/3 (Sheldrick, 2015)'
_computing_structure_solution 'SHELXT  (Sheldrick, 2015)'
_diffrn_ambient_temperature 150.0
_diffrn_detector_area_resol_mean 10.42
_diffrn_measured_fraction_theta_full 0.999
_diffrn_measured_fraction_theta_max 0.997
_diffrn_measurement_device_type 'Bruker D8 with PHOTON 100 detector'
_diffrn_measurement_method '\f and \w shutterless scans'
_diffrn_radiation_monochromator 'silicon 111'
_diffrn_radiation_type synchrotron
_diffrn_radiation_wavelength 0.7749
_diffrn_reflns_av_R_equivalents 0.0310
_diffrn_reflns_av_unetI/netI 0.0348
_diffrn_reflns_Laue_measured_fraction_full 0.999
_diffrn_reflns_Laue_measured_fraction_max 0.997
_diffrn_reflns_limit_h_max 10
_diffrn_reflns_limit_h_min -10
_diffrn_reflns_limit_k_max 13
_diffrn_reflns_limit_k_min -13
_diffrn_reflns_limit_l_max 14
_diffrn_reflns_limit_l_min -14
_diffrn_reflns_number 11091
_diffrn_reflns_point_group_measured_fraction_full 0.999
_diffrn_reflns_point_group_measured_fraction_max 0.997
_diffrn_reflns_theta_full 27.706
_diffrn_reflns_theta_max 31.149
_diffrn_reflns_theta_min 2.081
_diffrn_source 'Advanced Light Source, station 11.3.1'
_exptl_absorpt_coefficient_mu 1.538
_exptl_absorpt_correction_T_max 0.7462
_exptl_absorpt_correction_T_min 0.6736
_exptl_absorpt_correction_type multi-scan
_exptl_absorpt_process_details 'SADABS v2014.5 (Sheldrick)'
_exptl_crystal_colour orange
_exptl_crystal_colour_primary orange
_exptl_crystal_density_diffrn 1.914
_exptl_crystal_description plate
_exptl_crystal_F_000 492
_exptl_crystal_size_max 0.04
_exptl_crystal_size_mid 0.03
_exptl_crystal_size_min 0.015
_refine_diff_density_max 0.502
_refine_diff_density_min -0.450
_refine_diff_density_rms 0.078
_refine_ls_extinction_method none
_refine_ls_goodness_of_fit_ref 1.029
_refine_ls_hydrogen_treatment constr
_refine_ls_matrix_type full
_refine_ls_number_parameters 257
_refine_ls_number_reflns 4249
_refine_ls_number_restraints 331
_refine_ls_restrained_S_all 1.017
_refine_ls_R_factor_all 0.0258
_refine_ls_R_factor_gt 0.0235
_refine_ls_shift/su_max 0.001
_refine_ls_shift/su_mean 0.000
_refine_ls_structure_factor_coef Fsqd
_refine_ls_weighting_details 'w=1/[\s^2^(Fo^2^)+(0.0267P)^2^+0.4969P] where P=(Fo^2^+2Fc^2^)/3'
_refine_ls_weighting_scheme calc
_refine_ls_wR_factor_gt 0.0604
_refine_ls_wR_factor_ref 0.0618
_reflns_Friedel_coverage 0.000
_reflns_number_gt 3973
_reflns_number_total 4249
_reflns_threshold_expression 'I > 2\s(I)'
_cod_data_source_file d1ce01534f2.cif
_cod_data_source_block mg07bp1
_cod_depositor_comments 'Adding full bibliography for 7244202--7244217.cif.'
_cod_database_code 7244211
_shelx_shelxl_version_number 2018/3
_shelx_space_group_comment
;
The symmetry employed for this shelxl refinement is uniquely defined
by the following loop, which should always be used as a source of
symmetry information in preference to the above space-group names.
They are only intended as comments.
;
_shelx_estimated_absorpt_t_max 0.977
_shelx_estimated_absorpt_t_min 0.941
_olex2_refinement_description
;
1. Restrained distances
 P1-F2 \\sim P1-F2A
 with sigma of 0.02
 F2-F3 \\sim F2-F6 \\sim F3-F5 \\sim F5-F6 \\sim F6A-F2A \\sim F6A-F5A \\sim
F2A-F3A \\sim F3A-F5A
 with sigma of 0.04
 P1-F3 \\sim P1-F3A
 with sigma of 0.02
 P1-F5 \\sim P1-F5A
 with sigma of 0.02
 P1-F1 \\sim P1-F2 \\sim P1-F3 \\sim P1-F4 \\sim P1-F5 \\sim P1-F6 \\sim P1-F6A
\\sim P1-F2A \\sim P1-F3A \\sim P1-
 F5A
 with sigma of 0.02
 P1-F6 \\sim P1-F6A
 with sigma of 0.02
 N5-H5 \\sim N4-H4 \\sim N1-H1
 with sigma of 0.02
2. Uiso/Uaniso restraints and constraints
P1 \\sim F1 \\sim F2 \\sim F2A \\sim F3 \\sim F3A \\sim F4 \\sim F5 \\sim F5A
\\sim F6 \\sim F6A: within 2A with sigma of 0.04 and sigma for terminal atoms
of 0.08 within 2A
Uanis(F6A) \\sim Ueq, Uanis(F5A) \\sim Ueq, Uanis(F3A) \\sim Ueq, Uanis(F2A)
\\sim Ueq: with sigma of 0.1 and sigma for terminal atoms of 0.2
3. Rigid body (RIGU) restrains
 P1, F1, F2, F2A, F3, F3A, F4, F5, F5A, F6, F6A
 with sigma for 1-2 distances of 0.004 and sigma for 1-3 distances of 0.004
4. Others
 Sof(F2A)=Sof(F3A)=Sof(F5A)=Sof(F6A)=1-FVAR(1)
 Sof(F2)=Sof(F3)=Sof(F5)=Sof(F6)=FVAR(1)
5.a Ternary CH refined with riding coordinates and stretchable bonds:
 N1(H1), N4(H4), N5(H5)
5.b Secondary CH2 refined with riding coordinates:
 C1(H1A,H1B), C2(H2A,H2B), C5(H5A,H5B), C6(H6A,H6B), C7(H7A,H7B), C8(H8A,H8B),
 C9(H9A,H9B), C10(H10A,H10B)
5.c Aromatic/amide H refined with riding coordinates:
 C3(H3), C4(H4A)
;
_olex2_submission_special_instructions 'No special instructions were received'

loop_
_space_group_symop_operation_xyz
'x, y, z'
'-x, -y, -z'

loop_
_atom_site_label
_atom_site_type_symbol
_atom_site_fract_x
_atom_site_fract_y
_atom_site_fract_z
_atom_site_U_iso_or_equiv
_atom_site_adp_type
_atom_site_occupancy
_atom_site_site_symmetry_order
_atom_site_calc_flag
_atom_site_refinement_flags_posn
_atom_site_refinement_flags_adp
_atom_site_refinement_flags_occupancy
_atom_site_disorder_assembly
_atom_site_disorder_group
Ru1 Ru 0.59824(2) 0.20847(2) 0.76360(2) 0.01797(5) Uani 1 1 d . . . . .
Cl1 Cl 0.36576(6) 0.06521(5) 0.80075(5) 0.02968(11) Uani 1 1 d . . . . .
N1 N 0.7522(2) 0.06690(17) 0.68010(16) 0.0235(3) Uani 1 1 d D . . . .
H1 H 0.7491(2) -0.0156(17) 0.7312(11) 0.028 Uiso 1 1 calc DR U . . .
N2 N 0.5249(2) 0.27837(16) 0.59006(15) 0.0229(3) Uani 1 1 d . . . . .
N3 N 0.4421(2) 0.35891(17) 0.78181(17) 0.0260(3) Uani 1 1 d . . . . .
N4 N 0.6305(2) 0.18943(19) 0.96098(16) 0.0279(4) Uani 1 1 d D . . . .
H4 H 0.6391(3) 0.1039(19) 1.0015(9) 0.034 Uiso 1 1 calc DR U . . .
N5 N 0.8410(2) 0.28569(17) 0.75831(16) 0.0245(3) Uani 1 1 d D . . . .
H5 H 0.8256(4) 0.3742(19) 0.7414(4) 0.029 Uiso 1 1 calc DR U . . .
C1 C 0.6592(3) 0.0718(2) 0.5616(2) 0.0296(4) Uani 1 1 d . . . . .
H1A H 0.557563 0.018351 0.581336 0.035 Uiso 1 1 calc R U . . .
H1B H 0.737238 0.031767 0.505749 0.035 Uiso 1 1 calc R U . . .
C2 C 0.5991(3) 0.2137(2) 0.49408(19) 0.0308(4) Uani 1 1 d . . . . .
H2A H 0.697949 0.261167 0.451539 0.037 Uiso 1 1 calc R U . . .
H2B H 0.510859 0.213808 0.430514 0.037 Uiso 1 1 calc R U . . .
C3 C 0.4007(3) 0.3749(2) 0.5721(2) 0.0294(4) Uani 1 1 d . . . . .
H3 H 0.346556 0.410741 0.493225 0.035 Uiso 1 1 calc R U . . .
C4 C 0.3540(3) 0.4214(2) 0.6808(2) 0.0307(4) Uani 1 1 d . . . . .
H4A H 0.266786 0.491394 0.680569 0.037 Uiso 1 1 calc R U . . .
C5 C 0.4206(3) 0.3875(2) 0.9053(2) 0.0361(5) Uani 1 1 d . . . . .
H5A H 0.299012 0.419320 0.918036 0.043 Uiso 1 1 calc R U . . .
H5B H 0.496654 0.457041 0.913121 0.043 Uiso 1 1 calc R U . . .
C6 C 0.4697(3) 0.2581(3) 1.0013(2) 0.0376(5) Uani 1 1 d . . . . .
H6A H 0.489108 0.277273 1.083549 0.045 Uiso 1 1 calc R U . . .
H6B H 0.373659 0.199141 1.010922 0.045 Uiso 1 1 calc R U . . .
C7 C 0.7885(3) 0.2532(3) 0.9820(2) 0.0362(5) Uani 1 1 d . . . . .
H7A H 0.835032 0.211298 1.066680 0.043 Uiso 1 1 calc R U . . .
H7B H 0.759440 0.349136 0.976347 0.043 Uiso 1 1 calc R U . . .
C8 C 0.9220(3) 0.2361(2) 0.8840(2) 0.0331(5) Uani 1 1 d . . . . .
H8A H 1.022634 0.286954 0.890253 0.040 Uiso 1 1 calc R U . . .
H8B H 0.963188 0.140869 0.896988 0.040 Uiso 1 1 calc R U . . .
C9 C 0.9489(3) 0.2470(2) 0.6574(2) 0.0307(4) Uani 1 1 d . . . . .
H9A H 1.071277 0.262869 0.667942 0.037 Uiso 1 1 calc R U . . .
H9B H 0.909156 0.302070 0.574721 0.037 Uiso 1 1 calc R U . . .
C10 C 0.9351(3) 0.1008(2) 0.6625(2) 0.0320(5) Uani 1 1 d . . . . .
H10A H 0.981174 0.081122 0.583627 0.038 Uiso 1 1 calc R U . . .
H10B H 1.005788 0.045304 0.732604 0.038 Uiso 1 1 calc R U . . .
P1 P 0.90306(7) 0.67053(5) 0.73703(5) 0.02464(11) Uani 1 1 d D U . . .
F1 F 0.9463(2) 0.57229(14) 0.64511(13) 0.0417(3) Uani 1 1 d D U . . .
F2 F 0.7195(3) 0.6105(3) 0.7614(2) 0.0627(8) Uani 0.885(5) 1 d D U P A 1
F2A F 0.7113(15) 0.722(2) 0.7010(15) 0.067(6) Uani 0.115(5) 1 d D U P A 2
F3 F 0.8259(4) 0.78006(19) 0.62020(19) 0.0563(7) Uani 0.885(5) 1 d D U P A 1
F3A F 0.959(3) 0.7914(12) 0.6328(13) 0.065(6) Uani 0.115(5) 1 d D U P A 2
F4 F 0.86005(19) 0.76830(15) 0.82783(13) 0.0410(3) Uani 1 1 d D U . . .
F5 F 1.0866(3) 0.7270(3) 0.7095(2) 0.0616(8) Uani 0.885(5) 1 d D U P A 1
F5A F 1.0930(16) 0.637(2) 0.7827(19) 0.069(6) Uani 0.115(5) 1 d D U P A 2
F6 F 0.9805(4) 0.5584(2) 0.85043(19) 0.0678(8) Uani 0.885(5) 1 d D U P A 1
F6A F 0.837(3) 0.5612(12) 0.8483(13) 0.070(6) Uani 0.115(5) 1 d D U P A 2

loop_
_atom_site_aniso_label
_atom_site_aniso_U_11
_atom_site_aniso_U_22
_atom_site_aniso_U_33
_atom_site_aniso_U_23
_atom_site_aniso_U_13
_atom_site_aniso_U_12
Ru1 0.01540(8) 0.01831(8) 0.02051(8) -0.00549(5) 0.00073(5) -0.00103(5)
Cl1 0.0219(2) 0.0301(2) 0.0349(3) -0.0014(2) -0.00161(18) -0.00872(18)
N1 0.0217(8) 0.0213(8) 0.0283(8) -0.0086(7) -0.0011(6) 0.0007(6)
N2 0.0220(8) 0.0225(8) 0.0229(8) -0.0024(6) -0.0010(6) -0.0027(6)
N3 0.0219(8) 0.0235(8) 0.0337(9) -0.0098(7) 0.0051(7) -0.0009(6)
N4 0.0307(9) 0.0308(9) 0.0236(8) -0.0085(7) 0.0015(7) -0.0051(7)
N5 0.0205(8) 0.0252(8) 0.0296(8) -0.0098(7) 0.0009(6) -0.0043(6)
C1 0.0349(11) 0.0304(11) 0.0269(10) -0.0140(8) -0.0032(8) 0.0000(8)
C2 0.0355(11) 0.0342(11) 0.0231(9) -0.0080(8) -0.0016(8) -0.0007(9)
C3 0.0244(10) 0.0253(10) 0.0339(11) 0.0025(8) -0.0057(8) -0.0023(7)
C4 0.0209(9) 0.0231(10) 0.0454(12) -0.0046(9) 0.0005(8) 0.0025(7)
C5 0.0355(12) 0.0373(12) 0.0403(12) -0.0209(10) 0.0098(9) 0.0004(9)
C6 0.0385(12) 0.0474(14) 0.0311(11) -0.0181(10) 0.0121(9) -0.0063(10)
C7 0.0388(12) 0.0449(13) 0.0291(11) -0.0147(10) -0.0056(9) -0.0091(10)
C8 0.0264(10) 0.0416(12) 0.0336(11) -0.0121(9) -0.0080(8) -0.0051(9)
C9 0.0213(9) 0.0363(11) 0.0366(11) -0.0122(9) 0.0076(8) -0.0068(8)
C10 0.0207(9) 0.0371(12) 0.0415(12) -0.0176(10) 0.0036(8) 0.0028(8)
P1 0.0238(2) 0.0245(2) 0.0248(2) -0.00580(19) 0.00157(19) 0.00165(19)
F1 0.0555(9) 0.0358(7) 0.0363(7) -0.0164(6) -0.0007(6) 0.0048(6)
F2 0.0419(11) 0.0799(18) 0.0819(17) -0.0434(15) 0.0263(11) -0.0313(11)
F2A 0.036(6) 0.115(14) 0.068(10) -0.069(9) -0.033(6) 0.033(7)
F3 0.0899(19) 0.0318(9) 0.0430(10) -0.0059(8) -0.0232(11) 0.0162(10)
F3A 0.131(15) 0.030(6) 0.036(7) -0.014(5) 0.048(9) -0.014(7)
F4 0.0434(8) 0.0440(8) 0.0405(8) -0.0223(6) 0.0109(6) 0.0004(6)
F5 0.0369(10) 0.098(2) 0.0678(16) -0.0482(15) 0.0239(10) -0.0291(12)
F5A 0.039(6) 0.102(14) 0.091(12) -0.081(10) -0.028(7) 0.036(7)
F6 0.110(2) 0.0490(12) 0.0361(10) -0.0014(9) -0.0224(13) 0.0231(13)
F6A 0.150(16) 0.022(6) 0.039(7) -0.010(5) 0.047(9) -0.020(8)

loop_
_atom_type_symbol
_atom_type_description
_atom_type_scat_dispersion_real
_atom_type_scat_dispersion_imag
_atom_type_scat_source
C C 0.0040 0.0020 'International Tables Vol C Tables 4.2.6.8 and 6.1.1.4'
H H 0.0000 0.0000 'International Tables Vol C Tables 4.2.6.8 and 6.1.1.4'
Cl Cl 0.1697 0.1896 'International Tables Vol C Tables 4.2.6.8 and 6.1.1.4'
F F 0.0211 0.0125 'International Tables Vol C Tables 4.2.6.8 and 6.1.1.4'
N N 0.0076 0.0040 'International Tables Vol C Tables 4.2.6.8 and 6.1.1.4'
P P 0.1183 0.1134 'International Tables Vol C Tables 4.2.6.8 and 6.1.1.4'
Ru Ru -1.0018 0.9825 'International Tables Vol C Tables 4.2.6.8 and 6.1.1.4'

loop_
_geom_angle_atom_site_label_1
_geom_angle_atom_site_label_2
_geom_angle_atom_site_label_3
_geom_angle
_geom_angle_site_symmetry_1
_geom_angle_site_symmetry_3
_geom_angle_publ_flag
N1 Ru1 Cl1 90.24(5) . . ?
N2 Ru1 Cl1 90.36(5) . . ?
N2 Ru1 N1 81.50(7) . . ?
N2 Ru1 N4 161.28(7) . . ?
N2 Ru1 N5 100.89(7) . . ?
N3 Ru1 Cl1 91.07(5) . . ?
N3 Ru1 N1 161.48(7) . . ?
N3 Ru1 N2 80.02(7) . . ?
N3 Ru1 N4 81.36(7) . . ?
N3 Ru1 N5 101.91(7) . . ?
N4 Ru1 Cl1 91.94(5) . . ?
N4 Ru1 N1 117.05(7) . . ?
N5 Ru1 Cl1 164.05(5) . . ?
N5 Ru1 N1 80.40(6) . . ?
N5 Ru1 N4 81.05(7) . . ?
Ru1 N1 H1 109.0 . . ?
C1 N1 Ru1 104.05(12) . . ?
C1 N1 H1 109.0 . . ?
C10 N1 Ru1 111.09(12) . . ?
C10 N1 H1 109.0 . . ?
C10 N1 C1 114.61(17) . . ?
C2 N2 Ru1 118.92(13) . . ?
C3 N2 Ru1 115.30(14) . . ?
C3 N2 C2 125.54(18) . . ?
C4 N3 Ru1 115.51(14) . . ?
C4 N3 C5 125.36(18) . . ?
C5 N3 Ru1 118.94(15) . . ?
Ru1 N4 H4 110.0 . . ?
C6 N4 Ru1 105.07(13) . . ?
C6 N4 H4 110.0 . . ?
C7 N4 Ru1 109.72(13) . . ?
C7 N4 H4 110.0 . . ?
C7 N4 C6 111.81(18) . . ?
Ru1 N5 H5 108.8 . . ?
C8 N5 Ru1 108.50(13) . . ?
C8 N5 H5 108.8 . . ?
C9 N5 Ru1 109.50(12) . . ?
C9 N5 H5 108.8 . . ?
C9 N5 C8 112.46(17) . . ?
N1 C1 H1A 109.3 . . ?
N1 C1 H1B 109.3 . . ?
N1 C1 C2 111.75(17) . . ?
H1A C1 H1B 107.9 . . ?
C2 C1 H1A 109.3 . . ?
C2 C1 H1B 109.3 . . ?
N2 C2 C1 106.47(16) . . ?
N2 C2 H2A 110.4 . . ?
N2 C2 H2B 110.4 . . ?
C1 C2 H2A 110.4 . . ?
C1 C2 H2B 110.4 . . ?
H2A C2 H2B 108.6 . . ?
N2 C3 H3 122.9 . . ?
N2 C3 C4 114.27(19) . . ?
C4 C3 H3 122.9 . . ?
N3 C4 C3 114.22(18) . . ?
N3 C4 H4A 122.9 . . ?
C3 C4 H4A 122.9 . . ?
N3 C5 H5A 110.4 . . ?
N3 C5 H5B 110.4 . . ?
N3 C5 C6 106.81(17) . . ?
H5A C5 H5B 108.6 . . ?
C6 C5 H5A 110.4 . . ?
C6 C5 H5B 110.4 . . ?
N4 C6 C5 110.42(18) . . ?
N4 C6 H6A 109.6 . . ?
N4 C6 H6B 109.6 . . ?
C5 C6 H6A 109.6 . . ?
C5 C6 H6B 109.6 . . ?
H6A C6 H6B 108.1 . . ?
N4 C7 H7A 109.9 . . ?
N4 C7 H7B 109.9 . . ?
N4 C7 C8 108.89(17) . . ?
H7A C7 H7B 108.3 . . ?
C8 C7 H7A 109.9 . . ?
C8 C7 H7B 109.9 . . ?
N5 C8 C7 108.43(18) . . ?
N5 C8 H8A 110.0 . . ?
N5 C8 H8B 110.0 . . ?
C7 C8 H8A 110.0 . . ?
C7 C8 H8B 110.0 . . ?
H8A C8 H8B 108.4 . . ?
N5 C9 H9A 109.7 . . ?
N5 C9 H9B 109.7 . . ?
N5 C9 C10 109.84(17) . . ?
H9A C9 H9B 108.2 . . ?
C10 C9 H9A 109.7 . . ?
C10 C9 H9B 109.7 . . ?
N1 C10 C9 110.81(16) . . ?
N1 C10 H10A 109.5 . . ?
N1 C10 H10B 109.5 . . ?
C9 C10 H10A 109.5 . . ?
C9 C10 H10B 109.5 . . ?
H10A C10 H10B 108.1 . . ?
F2 P1 F1 87.38(10) . . ?
F2 P1 F4 92.65(10) . . ?
F2A P1 F1 101.5(5) . . ?
F2A P1 F4 78.4(5) . . ?
F3 P1 F1 88.53(9) . . ?
F3 P1 F2 89.89(14) . . ?
F3 P1 F4 91.31(9) . . ?
F3A P1 F1 90.5(5) . . ?
F3A P1 F2A 87.2(9) . . ?
F3A P1 F4 89.3(5) . . ?
F4 P1 F1 179.83(9) . . ?
F5 P1 F1 90.65(10) . . ?
F5 P1 F2 178.02(11) . . ?
F5 P1 F3 89.96(14) . . ?
F5 P1 F4 89.32(10) . . ?
F5A P1 F1 87.0(5) . . ?
F5A P1 F2A 171.1(8) . . ?
F5A P1 F3A 90.4(10) . . ?
F5A P1 F4 93.0(5) . . ?
F5A P1 F6A 91.7(10) . . ?
F6 P1 F1 89.64(10) . . ?
F6 P1 F2 89.83(15) . . ?
F6 P1 F3 178.17(12) . . ?
F6 P1 F4 90.52(10) . . ?
F6 P1 F5 90.25(15) . . ?
F6A P1 F1 95.5(5) . . ?
F6A P1 F2A 89.8(10) . . ?
F6A P1 F3A 173.8(7) . . ?
F6A P1 F4 84.7(5) . . ?

loop_
_geom_bond_atom_site_label_1
_geom_bond_atom_site_label_2
_geom_bond_distance
_geom_bond_site_symmetry_2
_geom_bond_publ_flag
Ru1 Cl1 2.3945(5) . ?
Ru1 N1 2.1763(16) . ?
Ru1 N2 1.9508(16) . ?
Ru1 N3 1.9414(17) . ?
Ru1 N4 2.1511(17) . ?
Ru1 N5 2.0987(16) . ?
N1 H1 0.905(19) . ?
N1 C1 1.493(3) . ?
N1 C10 1.485(3) . ?
N2 C2 1.465(3) . ?
N2 C3 1.313(3) . ?
N3 C4 1.317(3) . ?
N3 C5 1.462(3) . ?
N4 H4 0.889(19) . ?
N4 C6 1.495(3) . ?
N4 C7 1.488(3) . ?
N5 H5 0.891(19) . ?
N5 C8 1.488(3) . ?
N5 C9 1.486(3) . ?
C1 H1A 0.9900 . ?
C1 H1B 0.9900 . ?
C1 C2 1.520(3) . ?
C2 H2A 0.9900 . ?
C2 H2B 0.9900 . ?
C3 H3 0.9500 . ?
C3 C4 1.422(3) . ?
C4 H4A 0.9500 . ?
C5 H5A 0.9900 . ?
C5 H5B 0.9900 . ?
C5 C6 1.519(3) . ?
C6 H6A 0.9900 . ?
C6 H6B 0.9900 . ?
C7 H7A 0.9900 . ?
C7 H7B 0.9900 . ?
C7 C8 1.507(3) . ?
C8 H8A 0.9900 . ?
C8 H8B 0.9900 . ?
C9 H9A 0.9900 . ?
C9 H9B 0.9900 . ?
C9 C10 1.518(3) . ?
C10 H10A 0.9900 . ?
C10 H10B 0.9900 . ?
P1 F1 1.6137(14) . ?
P1 F2 1.5899(18) . ?
P1 F2A 1.564(10) . ?
P1 F3 1.5862(17) . ?
P1 F3A 1.563(10) . ?
P1 F4 1.6000(14) . ?
P1 F5 1.5767(18) . ?
P1 F5A 1.551(10) . ?
P1 F6 1.5767(18) . ?
P1 F6A 1.561(10) . ?

loop_
_geom_torsion_atom_site_label_1
_geom_torsion_atom_site_label_2
_geom_torsion_atom_site_label_3
_geom_torsion_atom_site_label_4
_geom_torsion
_geom_torsion_site_symmetry_1
_geom_torsion_site_symmetry_2
_geom_torsion_site_symmetry_3
_geom_torsion_site_symmetry_4
_geom_torsion_publ_flag
Ru1 N1 C1 C2 42.19(19) . . . . ?
Ru1 N1 C10 C9 -22.6(2) . . . . ?
Ru1 N2 C2 C1 23.7(2) . . . . ?
Ru1 N2 C3 C4 6.4(2) . . . . ?
Ru1 N3 C4 C3 -5.5(2) . . . . ?
Ru1 N3 C5 C6 -23.4(2) . . . . ?
Ru1 N4 C6 C5 -42.4(2) . . . . ?
Ru1 N4 C7 C8 -33.2(2) . . . . ?
Ru1 N5 C8 C7 -46.4(2) . . . . ?
Ru1 N5 C9 C10 -45.1(2) . . . . ?
N1 C1 C2 N2 -44.0(2) . . . . ?
N2 C3 C4 N3 -0.6(3) . . . . ?
N3 C5 C6 N4 43.4(2) . . . . ?
N4 C7 C8 N5 53.0(2) . . . . ?
N5 C9 C10 N1 44.6(2) . . . . ?
C1 N1 C10 C9 95.0(2) . . . . ?
C2 N2 C3 C4 -179.19(18) . . . . ?
C3 N2 C2 C1 -150.49(19) . . . . ?
C4 N3 C5 C6 151.4(2) . . . . ?
C5 N3 C4 C3 179.60(19) . . . . ?
C6 N4 C7 C8 -149.41(19) . . . . ?
C7 N4 C6 C5 76.5(2) . . . . ?
C8 N5 C9 C10 75.6(2) . . . . ?
C9 N5 C8 C7 -167.68(18) . . . . ?
C10 N1 C1 C2 -79.3(2) . . . . ?
